data_4088802
loop_
_publ_author_name
'Maya, Rosa A.'
'Maity, Ayan'
'Teets, Thomas S.'

_publ_section_title
;
 Fluorination of Cyclometalated Iridium \b-Ketoiminate and \b-Diketiminate
 Complexes: Extreme Redox Tuning and Ligand-Centered Excited States
;
_journal_issue 17
_journal_name_full Organometallics
_journal_page_first 2890
_journal_paper_doi 10.1021/acs.organomet.6b00453
_journal_volume 35
_journal_year 2016
_chemical_formula_sum 'C43 H30 F12 Ir N3 O2 S2'
_chemical_formula_weight 1105.02
_space_group_crystal_system monoclinic
_space_group_IT_number 14
_space_group_name_Hall '-P 2ybc'
_space_group_name_H-M_alt 'P 1 21/c 1'
_atom_sites_solution_hydrogens geom
_audit_creation_method SHELXL-2014/7
_cell_angle_alpha 90
_cell_angle_beta 100.721(5)
_cell_angle_gamma 90
_cell_formula_units_Z 8
_cell_length_a 11.017(5)
_cell_length_b 30.182(13)
_cell_length_c 25.761(11)
_cell_measurement_reflns_used 9987
_cell_measurement_temperature 123(2)
_cell_measurement_theta_max 28.69
_cell_measurement_theta_min 2.51
_cell_volume 8416(6)
_computing_cell_refinement 'Bruker SAINT'
_computing_data_collection 'Bruker APEX2'
_computing_data_reduction 'Bruker SAINT'
_computing_molecular_graphics 'Bruker SHELXTL'
_computing_publication_material 'Bruker SHELXTL'
_computing_structure_refinement 'SHELXL-2014/7 (Sheldrick, 2014)'
_computing_structure_solution 'SHELXS-97 (Sheldrick 2008)'
_diffrn_ambient_temperature 123(2)
_diffrn_measured_fraction_theta_full 0.999
_diffrn_measured_fraction_theta_max 0.988
_diffrn_measurement_device_type 'Bruker APEX-II CCD'
_diffrn_measurement_method '\f and \w scans'
_diffrn_radiation_type MoK\a
_diffrn_radiation_wavelength 0.71073
_diffrn_reflns_av_R_equivalents 0.0377
_diffrn_reflns_av_unetI/netI 0.0483
_diffrn_reflns_Laue_measured_fraction_full 0.999
_diffrn_reflns_Laue_measured_fraction_max 0.988
_diffrn_reflns_limit_h_max 14
_diffrn_reflns_limit_h_min -13
_diffrn_reflns_limit_k_max 31
_diffrn_reflns_limit_k_min -39
_diffrn_reflns_limit_l_max 30
_diffrn_reflns_limit_l_min -34
_diffrn_reflns_number 54676
_diffrn_reflns_point_group_measured_fraction_full 0.999
_diffrn_reflns_point_group_measured_fraction_max 0.988
_diffrn_reflns_theta_full 25.242
_diffrn_reflns_theta_max 28.282
_diffrn_reflns_theta_min 1.349
_exptl_absorpt_coefficient_mu 3.367
_exptl_absorpt_correction_T_max 0.7459
_exptl_absorpt_correction_T_min 0.5854
_exptl_absorpt_correction_type multi-scan
_exptl_absorpt_process_details sadabs
_exptl_crystal_colour orange
_exptl_crystal_density_diffrn 1.744
_exptl_crystal_description needle
_exptl_crystal_F_000 4336
_exptl_crystal_size_max 0.410
_exptl_crystal_size_mid 0.050
_exptl_crystal_size_min 0.050
_refine_diff_density_max 1.450
_refine_diff_density_min -1.086
_refine_diff_density_rms 0.162
_refine_ls_extinction_method none
_refine_ls_goodness_of_fit_ref 1.094
_refine_ls_hydrogen_treatment constr
_refine_ls_matrix_type full
_refine_ls_number_parameters 1237
_refine_ls_number_reflns 20656
_refine_ls_number_restraints 407
_refine_ls_restrained_S_all 1.157
_refine_ls_R_factor_all 0.0467
_refine_ls_R_factor_gt 0.0334
_refine_ls_shift/su_max 0.003
_refine_ls_shift/su_mean 0.000
_refine_ls_structure_factor_coef Fsqd
_refine_ls_weighting_details 'w=1/[\s^2^(Fo^2^)+(0.0431P)^2^] where P=(Fo^2^+2Fc^2^)/3'
_refine_ls_weighting_scheme calc
_refine_ls_wR_factor_gt 0.0791
_refine_ls_wR_factor_ref 0.0892
_reflns_Friedel_coverage 0.000
_reflns_number_gt 16875
_reflns_number_total 20656
_reflns_threshold_expression 'I > 2\s(I)'
_cod_data_source_file om6b00453_si_002.cif
_cod_data_source_block 16
_cod_original_sg_symbol_H-M 'P 21/c'
_cod_database_code 4088802
_shelx_shelxl_version_number 2014/7
_shelx_space_group_comment
; 
The symmetry employed for this shelxl refinement is uniquely defined 
by the following loop, which should always be used as a source of 
symmetry information in preference to the above space-group names. 
They are only intended as comments. 
;
_shelx_estimated_absorpt_t_min 0.339
_shelx_estimated_absorpt_t_max 0.850

loop_
_space_group_symop_operation_xyz
'x, y, z'
'-x, y+1/2, -z+1/2'
'-x, -y, -z'
'x, -y-1/2, z-1/2'

loop_
_atom_site_label
_atom_site_type_symbol
_atom_site_fract_x
_atom_site_fract_y
_atom_site_fract_z
_atom_site_U_iso_or_equiv
_atom_site_adp_type
_atom_site_occupancy
_atom_site_site_symmetry_order
_atom_site_calc_flag
_atom_site_refinement_flags_posn
_atom_site_refinement_flags_adp
_atom_site_refinement_flags_occupancy
_atom_site_disorder_assembly
_atom_site_disorder_group
Ir1 Ir 0.93518(2) 0.38840(2) 0.67111(2) 0.01362(4) Uani 1 1 d . . . . .
Ir1A Ir 0.56931(2) 0.66328(2) -0.16020(2) 0.01379(4) Uani 1 1 d . . . . .
S1 S 0.68678(10) 0.28674(3) 0.72501(4) 0.0262(2) Uani 1 1 d . . . . .
S2 S 1.09608(9) 0.45283(4) 0.54218(4) 0.0251(2) Uani 1 1 d . . . . .
S1A S 0.80121(10) 0.76425(3) -0.22527(4) 0.0266(2) Uani 1 1 d . . . . .
S2A S 0.41632(9) 0.60385(4) -0.02653(4) 0.0280(2) Uani 1 1 d . . . . .
O1 O 1.0653(2) 0.36470(9) 0.73795(10) 0.0183(5) Uani 1 1 d . . . . .
O1A O 0.4372(2) 0.68343(9) -0.22856(10) 0.0191(6) Uani 1 1 d . . . . .
N1A N 0.6958(3) 0.69328(10) -0.19942(11) 0.0150(6) Uani 1 1 d . . . . .
N2A N 0.4548(3) 0.63875(10) -0.11284(11) 0.0155(6) Uani 1 1 d . . . . .
N3A N 0.5611(3) 0.59710(10) -0.19563(12) 0.0167(6) Uani 1 1 d . . . . .
N1 N 0.8050(3) 0.35757(10) 0.70737(11) 0.0159(6) Uani 1 1 d . . . . .
N2 N 1.0535(3) 0.41432(10) 0.62611(11) 0.0157(6) Uani 1 1 d . . . . .
N3 N 0.9486(3) 0.45270(10) 0.71102(12) 0.0153(6) Uani 1 1 d . . . . .
F1 F 1.2743(2) 0.34990(10) 0.81531(10) 0.0410(7) Uani 1 1 d . . . . .
F2 F 1.1711(2) 0.37116(9) 0.87377(9) 0.0385(7) Uani 1 1 d . . . . .
F3 F 1.1129(3) 0.31393(8) 0.82598(10) 0.0387(6) Uani 1 1 d . . . . .
F4 F 0.8945(2) 0.52786(8) 0.76701(9) 0.0379(6) Uani 1 1 d . . . . .
F5 F 1.0939(2) 0.52813(8) 0.78058(10) 0.0379(6) Uani 1 1 d . . . . .
F6 F 0.9982(2) 0.50146(8) 0.83879(9) 0.0345(6) Uani 1 1 d . . . . .
F51 F 0.6780(2) 0.55430(11) 0.53070(10) 0.0454(8) Uani 1 1 d . . . . .
F52 F 0.6332(2) 0.58497(9) 0.59950(11) 0.0421(7) Uani 1 1 d . . . . .
F53 F 0.5908(2) 0.51626(9) 0.58386(10) 0.0331(6) Uani 1 1 d . . . . .
F54 F 1.1763(2) 0.59708(10) 0.67359(11) 0.0431(7) Uani 1 1 d . . . . .
F55 F 1.2210(2) 0.55193(9) 0.61558(10) 0.0366(6) Uani 1 1 d . . . . .
F56 F 1.1051(2) 0.60815(9) 0.59146(12) 0.0460(8) Uani 1 1 d . . . . .
F1A F 0.3537(3) 0.67246(9) -0.36485(10) 0.0472(8) Uani 1 1 d . . . . .
F2A F 0.2410(2) 0.69710(10) -0.31165(11) 0.0451(7) Uani 1 1 d . . . . .
F3A F 0.4077(3) 0.73118(9) -0.31897(10) 0.0443(7) Uani 1 1 d . . . . .
F4A F 0.4202(3) 0.51898(9) -0.25945(10) 0.0422(7) Uani 1 1 d . . . . .
F5A F 0.6183(3) 0.51980(9) -0.24702(10) 0.0416(7) Uani 1 1 d . . . . .
F6A F 0.5131(2) 0.54240(8) -0.31992(9) 0.0362(6) Uani 1 1 d . . . . .
F51A F 0.2790(4) 0.4984(3) -0.1161(4) 0.0653(15) Uani 0.697(14) 1 d D U P A 1
F51B F 0.2933(13) 0.4795(6) -0.1379(5) 0.070(2) Uani 0.303(14) 1 d D U P A 2
F52A F 0.3756(3) 0.48357(13) -0.04678(12) 0.0720(9) Uani 1 1 d D U . . .
F53A F 0.3948(3) 0.43776(10) -0.10304(16) 0.0721(9) Uani 1 1 d D U . . .
F54A F 0.8763(3) 0.46807(10) -0.07639(13) 0.0591(9) Uani 1 1 d . . . . .
F55A F 0.8376(2) 0.50325(13) -0.01017(11) 0.0641(11) Uani 1 1 d . . . . .
F56A F 0.9233(2) 0.53673(9) -0.06662(10) 0.0379(6) Uani 1 1 d . . . . .
C1A C 0.3572(4) 0.69089(15) -0.31784(16) 0.0316(10) Uani 1 1 d . . . . .
C2A C 0.4291(3) 0.66348(13) -0.27233(15) 0.0195(8) Uani 1 1 d . . . . .
C3A C 0.4690(3) 0.62191(13) -0.28325(15) 0.0201(8) Uani 1 1 d . . . . .
H3A H 0.4637 0.6143 -0.3194 0.024 Uiso 1 1 calc R U . . .
C4A C 0.5168(3) 0.58986(13) -0.24568(14) 0.0177(8) Uani 1 1 d . . . . .
C5A C 0.5170(4) 0.54261(13) -0.26785(15) 0.0250(9) Uani 1 1 d . . . . .
C10A C 0.7028(3) 0.73701(13) -0.19189(14) 0.0182(8) Uani 1 1 d . . . . .
C11A C 0.5607(3) 0.72572(12) -0.13411(14) 0.0163(7) Uani 1 1 d . . . . .
C12A C 0.6314(3) 0.75685(13) -0.15668(15) 0.0209(8) Uani 1 1 d . . . . .
C13A C 0.6315(4) 0.80197(14) -0.14525(16) 0.0260(9) Uani 1 1 d . . . . .
H13A H 0.6807 0.8218 -0.1612 0.031 Uiso 1 1 calc R U . . .
C14A C 0.5598(4) 0.81765(14) -0.11058(17) 0.0286(9) Uani 1 1 d . . . . .
H14A H 0.5590 0.8483 -0.1023 0.034 Uiso 1 1 calc R U . . .
C15A C 0.4885(4) 0.78764(14) -0.08790(16) 0.0279(9) Uani 1 1 d . . . . .
H15A H 0.4383 0.7982 -0.0643 0.033 Uiso 1 1 calc R U . . .
C16A C 0.4892(4) 0.74298(14) -0.09899(15) 0.0237(9) Uani 1 1 d . . . . .
H16A H 0.4403 0.7234 -0.0825 0.028 Uiso 1 1 calc R U . . .
C21A C 0.8394(4) 0.71423(13) -0.25092(15) 0.0217(8) Uani 1 1 d . . . . .
C22A C 0.9212(4) 0.70682(15) -0.28555(17) 0.0325(10) Uani 1 1 d . . . . .
H22A H 0.9650 0.7306 -0.2977 0.039 Uiso 1 1 calc R U . . .
C23A C 0.9361(4) 0.66401(15) -0.30135(17) 0.0300(10) Uani 1 1 d . . . . .
H23A H 0.9900 0.6581 -0.3253 0.036 Uiso 1 1 calc R U . . .
C24A C 0.8735(4) 0.62916(15) -0.28285(15) 0.0246(9) Uani 1 1 d . . . . .
H24A H 0.8860 0.5999 -0.2944 0.030 Uiso 1 1 calc R U . . .
C25A C 0.7933(3) 0.63587(13) -0.24802(14) 0.0201(8) Uani 1 1 d . . . . .
H25A H 0.7527 0.6117 -0.2349 0.024 Uiso 1 1 calc R U . . .
C26A C 0.7742(3) 0.67922(13) -0.23292(14) 0.0176(8) Uani 1 1 d . . . . .
C30A C 0.5119(3) 0.62676(13) -0.06533(14) 0.0182(8) Uani 1 1 d . . . . .
C31A C 0.6928(3) 0.65021(12) -0.09486(14) 0.0162(7) Uani 1 1 d . . . . .
C32A C 0.6440(3) 0.63258(13) -0.05244(14) 0.0193(8) Uani 1 1 d . . . . .
C33A C 0.7182(4) 0.62157(15) -0.00394(15) 0.0267(9) Uani 1 1 d . . . . .
H33A H 0.6827 0.6093 0.0237 0.032 Uiso 1 1 calc R U . . .
C34A C 0.8439(4) 0.62884(16) 0.00306(16) 0.0299(10) Uani 1 1 d . . . . .
H34A H 0.8958 0.6214 0.0356 0.036 Uiso 1 1 calc R U . . .
C35A C 0.8942(4) 0.64701(15) -0.03773(15) 0.0272(9) Uani 1 1 d . . . . .
H35A H 0.9806 0.6523 -0.0325 0.033 Uiso 1 1 calc R U . . .
C36A C 0.8207(3) 0.65751(13) -0.08588(15) 0.0208(8) Uani 1 1 d . . . . .
H36A H 0.8575 0.6698 -0.1132 0.025 Uiso 1 1 calc R U . . .
C41A C 0.3282(3) 0.63002(13) -0.12117(15) 0.0192(8) Uani 1 1 d . . . . .
C42A C 0.2433(3) 0.63880(13) -0.16715(15) 0.0200(8) Uani 1 1 d . . . . .
H42A H 0.2680 0.6524 -0.1968 0.024 Uiso 1 1 calc R U . . .
C43A C 0.1210(4) 0.62685(14) -0.16816(17) 0.0266(9) Uani 1 1 d . . . . .
H43A H 0.0609 0.6327 -0.1989 0.032 Uiso 1 1 calc R U . . .
C44A C 0.0851(4) 0.60647(14) -0.12484(18) 0.0285(10) Uani 1 1 d . . . . .
H44A H 0.0011 0.5982 -0.1270 0.034 Uiso 1 1 calc R U . . .
C45A C 0.1683(4) 0.59809(14) -0.07923(17) 0.0271(9) Uani 1 1 d . . . . .
H45A H 0.1434 0.5842 -0.0498 0.032 Uiso 1 1 calc R U . . .
C46A C 0.2903(4) 0.61064(14) -0.07769(15) 0.0229(8) Uani 1 1 d . . . . .
C51A C 0.5794(3) 0.56106(13) -0.15865(15) 0.0213(8) Uani 1 1 d . . . . .
C52A C 0.4774(3) 0.53804(13) -0.14759(15) 0.0202(8) Uani 1 1 d . . . . .
H52A H 0.3968 0.5447 -0.1664 0.024 Uiso 1 1 calc R U . . .
C53A C 0.4943(4) 0.50555(14) -0.10915(16) 0.0233(8) Uani 1 1 d . U . . .
C54A C 0.6107(4) 0.49551(14) -0.08091(15) 0.0238(9) Uani 1 1 d . . . . .
H54A H 0.6212 0.4731 -0.0545 0.029 Uiso 1 1 calc R U . . .
C55A C 0.7117(4) 0.51875(14) -0.09183(15) 0.0226(8) Uani 1 1 d . . . . .
C56A C 0.6969(3) 0.55151(13) -0.13035(14) 0.0197(8) Uani 1 1 d . . . . .
H56A H 0.7666 0.5673 -0.1374 0.024 Uiso 1 1 calc R U . . .
C57A C 0.3849(4) 0.48056(15) -0.09685(18) 0.0370(7) Uani 1 1 d D U . . .
C58A C 0.8366(4) 0.50695(16) -0.06133(17) 0.0314(10) Uani 1 1 d . . . . .
C1 C 1.1596(4) 0.35489(14) 0.82515(15) 0.0252(9) Uani 1 1 d . . . . .
C2 C 1.0811(3) 0.38321(13) 0.78291(14) 0.0169(8) Uani 1 1 d . . . . .
C3 C 1.0458(4) 0.42424(13) 0.79682(15) 0.0211(8) Uani 1 1 d . . . . .
H3 H 1.0565 0.4305 0.8335 0.025 Uiso 1 1 calc R U . . .
C4 C 0.9949(3) 0.45815(13) 0.76164(14) 0.0178(8) Uani 1 1 d . . . . .
C5 C 0.9957(4) 0.50374(14) 0.78684(16) 0.0263(9) Uani 1 1 d . . . . .
C10 C 0.7915(3) 0.31477(13) 0.69564(14) 0.0186(8) Uani 1 1 d . . . . .
C11 C 0.9404(3) 0.32711(12) 0.64108(14) 0.0151(7) Uani 1 1 d . . . . .
C12 C 0.8650(3) 0.29578(13) 0.66022(15) 0.0192(8) Uani 1 1 d . . . . .
C13 C 0.8625(4) 0.25123(13) 0.64656(16) 0.0257(9) Uani 1 1 d . . . . .
H13 H 0.8098 0.2312 0.6603 0.031 Uiso 1 1 calc R U . . .
C14 C 0.9379(4) 0.23636(14) 0.61260(16) 0.0267(9) Uani 1 1 d . . . . .
H14 H 0.9373 0.2061 0.6025 0.032 Uiso 1 1 calc R U . . .
C15 C 1.0151(4) 0.26677(14) 0.59340(16) 0.0257(9) Uani 1 1 d . . . . .
H15 H 1.0679 0.2567 0.5706 0.031 Uiso 1 1 calc R U . . .
C16 C 1.0157(3) 0.31081(14) 0.60693(14) 0.0216(8) Uani 1 1 d . . . . .
H16 H 1.0681 0.3307 0.5929 0.026 Uiso 1 1 calc R U . . .
C21 C 0.6553(4) 0.33556(13) 0.75525(16) 0.0225(8) Uani 1 1 d . . . . .
C22 C 0.5732(4) 0.34137(15) 0.79002(16) 0.0293(10) Uani 1 1 d . . . . .
H22 H 0.5248 0.3175 0.7989 0.035 Uiso 1 1 calc R U . . .
C23 C 0.5651(4) 0.38318(15) 0.81099(17) 0.0294(10) Uani 1 1 d . . . . .
H23 H 0.5113 0.3880 0.8353 0.035 Uiso 1 1 calc R U . . .
C24 C 0.6344(4) 0.41851(14) 0.79717(15) 0.0243(9) Uani 1 1 d . . . . .
H24 H 0.6267 0.4469 0.8121 0.029 Uiso 1 1 calc R U . . .
C25 C 0.7149(3) 0.41271(13) 0.76181(14) 0.0202(8) Uani 1 1 d . . . . .
H25 H 0.7606 0.4370 0.7518 0.024 Uiso 1 1 calc R U . . .
C26 C 0.7266(3) 0.37055(13) 0.74157(14) 0.0164(7) Uani 1 1 d . . . . .
C30 C 0.9979(3) 0.42876(13) 0.57939(14) 0.0177(8) Uani 1 1 d . . . . .
C31 C 0.8147(3) 0.40425(12) 0.60568(14) 0.0169(7) Uani 1 1 d . . . . .
C32 C 0.6871(3) 0.39706(13) 0.59425(15) 0.0207(8) Uani 1 1 d . . . . .
H32 H 0.6481 0.3839 0.6204 0.025 Uiso 1 1 calc R U . . .
C33 C 0.6159(4) 0.40859(15) 0.54588(16) 0.0285(10) Uani 1 1 d . . . . .
H33 H 0.5295 0.4031 0.5393 0.034 Uiso 1 1 calc R U . . .
C34 C 0.6700(4) 0.42812(16) 0.50721(16) 0.0304(10) Uani 1 1 d . . . . .
H34 H 0.6206 0.4363 0.4744 0.037 Uiso 1 1 calc R U . . .
C35 C 0.7963(4) 0.43579(15) 0.51633(15) 0.0281(9) Uani 1 1 d . . . . .
H35 H 0.8342 0.4490 0.4899 0.034 Uiso 1 1 calc R U . . .
C36 C 0.8665(3) 0.42363(13) 0.56510(14) 0.0192(8) Uani 1 1 d . . . . .
C41 C 1.1805(3) 0.42181(12) 0.63539(14) 0.0161(7) Uani 1 1 d . . . . .
C42 C 1.2652(3) 0.41093(13) 0.68069(15) 0.0196(8) Uani 1 1 d . . . . .
H42 H 1.2392 0.3965 0.7096 0.024 Uiso 1 1 calc R U . . .
C43 C 1.3882(4) 0.42159(13) 0.68266(16) 0.0244(9) Uani 1 1 d . . . . .
H43 H 1.4475 0.4139 0.7130 0.029 Uiso 1 1 calc R U . . .
C44 C 1.4262(4) 0.44334(13) 0.64097(17) 0.0247(9) Uani 1 1 d . . . . .
H44 H 1.5109 0.4508 0.6437 0.030 Uiso 1 1 calc R U . . .
C45 C 1.3444(4) 0.45425(13) 0.59591(16) 0.0237(9) Uani 1 1 d . . . . .
H45 H 1.3712 0.4690 0.5675 0.028 Uiso 1 1 calc R U . . .
C46 C 1.2208(3) 0.44306(13) 0.59322(15) 0.0204(8) Uani 1 1 d . . . . .
C51 C 0.9314(3) 0.49009(13) 0.67630(14) 0.0158(7) Uani 1 1 d . . . . .
C52 C 0.8140(3) 0.50071(13) 0.64801(14) 0.0200(8) Uani 1 1 d . . . . .
H52 H 0.7437 0.4844 0.6534 0.024 Uiso 1 1 calc R U . . .
C53 C 0.8012(3) 0.53498(13) 0.61238(14) 0.0191(8) Uani 1 1 d . . . . .
C54 C 0.9022(3) 0.55996(13) 0.60440(15) 0.0216(8) Uani 1 1 d . . . . .
H54 H 0.8919 0.5837 0.5798 0.026 Uiso 1 1 calc R U . . .
C55 C 1.0180(3) 0.54962(12) 0.63282(15) 0.0189(8) Uani 1 1 d . . . . .
C56 C 1.0328(3) 0.51451(13) 0.66782(14) 0.0192(8) Uani 1 1 d . . . . .
H56 H 1.1131 0.5070 0.6863 0.023 Uiso 1 1 calc R U . . .
C57 C 0.6754(4) 0.54757(15) 0.58199(16) 0.0263(9) Uani 1 1 d . . . . .
C58 C 1.1288(4) 0.57673(14) 0.62741(17) 0.0265(9) Uani 1 1 d . . . . .
C1S C 0.7960(17) 0.3601(6) -0.0679(7) 0.117(4) Uani 0.473(6) 1 d D U P B 1
H1S1 H 0.7832 0.3904 -0.0814 0.176 Uiso 0.473(6) 1 calc R U P B 1
H1S2 H 0.7165 0.3472 -0.0641 0.176 Uiso 0.473(6) 1 calc R U P B 1
H1S3 H 0.8514 0.3606 -0.0334 0.176 Uiso 0.473(6) 1 calc R U P B 1
C2S C 0.860(2) 0.3290(6) -0.1107(7) 0.122(3) Uani 0.473(6) 1 d D U P B 1
H2S1 H 0.8055 0.3274 -0.1458 0.147 Uiso 0.473(6) 1 calc R U P B 1
H2S2 H 0.9415 0.3409 -0.1149 0.147 Uiso 0.473(6) 1 calc R U P B 1
O1S O 0.8736(12) 0.2838(5) -0.0840(5) 0.135(3) Uani 0.473(6) 1 d D U P B 1
C3S C 0.829(2) 0.2779(7) -0.0313(7) 0.134(3) Uani 0.473(6) 1 d D U P B 1
H3S1 H 0.7815 0.3048 -0.0258 0.160 Uiso 0.473(6) 1 calc R U P B 1
H3S2 H 0.9031 0.2775 -0.0030 0.160 Uiso 0.473(6) 1 calc R U P B 1
C4S C 0.7449(17) 0.2355(7) -0.0218(7) 0.122(3) Uani 0.473(6) 1 d D U P B 1
H4S1 H 0.7251 0.2371 0.0137 0.183 Uiso 0.473(6) 1 calc R U P B 1
H4S2 H 0.6683 0.2356 -0.0481 0.183 Uiso 0.473(6) 1 calc R U P B 1
H4S3 H 0.7908 0.2081 -0.0251 0.183 Uiso 0.473(6) 1 calc R U P B 1
C1SA C 0.837(2) 0.3389(6) -0.0908(7) 0.134(3) Uani 0.527(6) 1 d D U P B 2
H1S4 H 0.8225 0.3706 -0.0864 0.201 Uiso 0.527(6) 1 calc R U P B 2
H1S5 H 0.9267 0.3334 -0.0846 0.201 Uiso 0.527(6) 1 calc R U P B 2
H1S6 H 0.8005 0.3298 -0.1267 0.201 Uiso 0.527(6) 1 calc R U P B 2
C4SA C 0.7638(11) 0.1904(5) -0.0064(4) 0.085(3) Uani 0.527(6) 1 d D U P B 2
H4S4 H 0.8082 0.1626 0.0034 0.128 Uiso 0.527(6) 1 calc R U P B 2
H4S5 H 0.7489 0.2054 0.0255 0.128 Uiso 0.527(6) 1 calc R U P B 2
H4S6 H 0.6847 0.1840 -0.0296 0.128 Uiso 0.527(6) 1 calc R U P B 2
O1SA O 0.7959(12) 0.2628(4) -0.0537(5) 0.127(3) Uani 0.527(6) 1 d D U P B 2
C3SA C 0.8459(13) 0.2220(5) -0.0371(6) 0.106(3) Uani 0.527(6) 1 d D U P B 2
H3S3 H 0.9264 0.2271 -0.0135 0.127 Uiso 0.527(6) 1 calc R U P B 2
H3S4 H 0.8624 0.2058 -0.0684 0.127 Uiso 0.527(6) 1 calc R U P B 2
C2SA C 0.7730(17) 0.3095(6) -0.0468(7) 0.137(3) Uani 0.527(6) 1 d D U P B 2
H2S3 H 0.8095 0.3187 -0.0103 0.165 Uiso 0.527(6) 1 calc R U P B 2
H2S4 H 0.6830 0.3152 -0.0526 0.165 Uiso 0.527(6) 1 calc R U P B 2
C5S C 0.834(2) 0.8124(9) 0.0167(9) 0.173(5) Uani 0.521(9) 1 d D U P C 1
H5S1 H 0.8458 0.8383 -0.0047 0.260 Uiso 0.521(9) 1 calc R U P C 1
H5S2 H 0.9060 0.8087 0.0449 0.260 Uiso 0.521(9) 1 calc R U P C 1
H5S3 H 0.8233 0.7859 -0.0057 0.260 Uiso 0.521(9) 1 calc R U P C 1
C8S C 0.5635(19) 0.7101(7) 0.0779(8) 0.176(5) Uani 0.521(9) 1 d D U P C 1
H8S1 H 0.5671 0.6784 0.0697 0.264 Uiso 0.521(9) 1 calc R U P C 1
H8S2 H 0.5630 0.7138 0.1157 0.264 Uiso 0.521(9) 1 calc R U P C 1
H8S3 H 0.4881 0.7229 0.0573 0.264 Uiso 0.521(9) 1 calc R U P C 1
C7S C 0.685(2) 0.7353(8) 0.0630(10) 0.181(5) Uani 0.521(9) 1 d D U P C 1
H7S1 H 0.7612 0.7220 0.0835 0.218 Uiso 0.521(9) 1 calc R U P C 1
H7S2 H 0.6861 0.7312 0.0250 0.218 Uiso 0.521(9) 1 calc R U P C 1
C6S C 0.713(2) 0.8194(7) 0.0420(8) 0.172(5) Uani 0.521(9) 1 d D U P C 1
H6S1 H 0.7244 0.8469 0.0634 0.206 Uiso 0.521(9) 1 calc R U P C 1
H6S2 H 0.6420 0.8242 0.0129 0.206 Uiso 0.521(9) 1 calc R U P C 1
O2S O 0.683(2) 0.7837(7) 0.0749(10) 0.323(17) Uani 0.521(9) 1 d D . P C 1
O2SA O 0.7533(16) 0.7556(6) 0.0265(6) 0.185(4) Uani 0.479(9) 1 d D U P C 2
C6SA C 0.789(3) 0.8003(8) 0.0519(8) 0.175(5) Uani 0.479(9) 1 d D U P C 2
H6S3 H 0.8696 0.7977 0.0762 0.210 Uiso 0.479(9) 1 calc R U P C 2
H6S4 H 0.7265 0.8094 0.0729 0.210 Uiso 0.479(9) 1 calc R U P C 2
C5SA C 0.798(2) 0.8376(7) 0.0074(9) 0.161(5) Uani 0.479(9) 1 d D U P C 2
H5S4 H 0.8213 0.8661 0.0247 0.241 Uiso 0.479(9) 1 calc R U P C 2
H5S5 H 0.8609 0.8288 -0.0130 0.241 Uiso 0.479(9) 1 calc R U P C 2
H5S6 H 0.7180 0.8405 -0.0163 0.241 Uiso 0.479(9) 1 calc R U P C 2
C7SA C 0.645(2) 0.7319(9) 0.0463(9) 0.181(5) Uani 0.479(9) 1 d D U P C 2
H7S3 H 0.6649 0.7003 0.0537 0.218 Uiso 0.479(9) 1 calc R U P C 2
H7S4 H 0.5683 0.7336 0.0192 0.218 Uiso 0.479(9) 1 calc R U P C 2
C8SA C 0.625(2) 0.7575(10) 0.1010(8) 0.179(5) Uani 0.479(9) 1 d D U P C 2
H8S4 H 0.5574 0.7435 0.1147 0.268 Uiso 0.479(9) 1 calc R U P C 2
H8S5 H 0.7014 0.7555 0.1275 0.268 Uiso 0.479(9) 1 calc R U P C 2
H8S6 H 0.6052 0.7888 0.0931 0.268 Uiso 0.479(9) 1 calc R U P C 2

loop_
_atom_site_aniso_label
_atom_site_aniso_U_11
_atom_site_aniso_U_22
_atom_site_aniso_U_33
_atom_site_aniso_U_23
_atom_site_aniso_U_13
_atom_site_aniso_U_12
Ir1 0.01300(7) 0.01452(8) 0.01391(7) 0.00061(5) 0.00394(5) -0.00085(5)
Ir1A 0.01373(7) 0.01429(8) 0.01382(7) 0.00096(5) 0.00379(5) -0.00125(5)
S1 0.0297(5) 0.0187(5) 0.0343(6) -0.0005(4) 0.0163(4) -0.0068(4)
S2 0.0217(5) 0.0344(6) 0.0209(5) 0.0077(4) 0.0084(4) -0.0030(4)
S1A 0.0332(6) 0.0181(5) 0.0328(6) 0.0017(4) 0.0170(5) -0.0055(4)
S2A 0.0239(5) 0.0405(7) 0.0216(5) 0.0077(5) 0.0092(4) -0.0056(5)
O1 0.0201(13) 0.0169(14) 0.0177(13) 0.0004(11) 0.0027(10) 0.0014(11)
O1A 0.0187(13) 0.0200(14) 0.0180(13) 0.0022(11) 0.0019(10) 0.0022(11)
N1A 0.0161(15) 0.0165(16) 0.0128(14) 0.0040(12) 0.0036(11) -0.0023(12)
N2A 0.0147(15) 0.0151(16) 0.0175(15) 0.0005(12) 0.0050(12) -0.0011(12)
N3A 0.0185(16) 0.0160(16) 0.0168(16) 0.0001(13) 0.0061(12) -0.0034(12)
N1 0.0157(15) 0.0183(17) 0.0144(15) 0.0026(13) 0.0048(12) 0.0000(12)
N2 0.0151(15) 0.0163(16) 0.0166(15) 0.0008(13) 0.0048(12) 0.0006(12)
N3 0.0130(14) 0.0139(16) 0.0196(16) -0.0003(12) 0.0045(12) -0.0004(12)
F1 0.0279(14) 0.0568(19) 0.0363(15) 0.0069(14) 0.0011(11) 0.0136(13)
F2 0.0590(18) 0.0370(16) 0.0160(12) -0.0003(11) -0.0023(11) 0.0109(13)
F3 0.0588(17) 0.0238(14) 0.0303(14) 0.0082(12) 0.0003(12) -0.0017(13)
F4 0.0503(16) 0.0290(15) 0.0327(14) -0.0058(12) 0.0033(12) 0.0166(12)
F5 0.0504(16) 0.0281(15) 0.0367(14) -0.0112(12) 0.0116(12) -0.0179(12)
F6 0.0583(17) 0.0281(14) 0.0186(12) -0.0051(10) 0.0104(11) 0.0029(12)
F51 0.0313(14) 0.079(2) 0.0255(13) 0.0221(14) 0.0033(11) 0.0042(14)
F52 0.0331(15) 0.0316(16) 0.0601(18) 0.0023(14) 0.0048(13) 0.0127(12)
F53 0.0235(13) 0.0364(15) 0.0369(14) 0.0075(12) -0.0005(10) -0.0043(11)
F54 0.0374(15) 0.0478(18) 0.0473(17) -0.0164(14) 0.0163(13) -0.0227(13)
F55 0.0275(13) 0.0351(16) 0.0530(17) 0.0007(13) 0.0226(12) -0.0013(11)
F56 0.0346(15) 0.0400(17) 0.066(2) 0.0300(15) 0.0159(14) -0.0052(12)
F1A 0.078(2) 0.0395(17) 0.0186(13) 0.0037(12) -0.0040(13) 0.0109(15)
F2A 0.0353(15) 0.0480(18) 0.0452(16) 0.0049(14) -0.0100(12) 0.0133(13)
F3A 0.071(2) 0.0278(15) 0.0312(14) 0.0125(12) 0.0026(14) -0.0051(14)
F4A 0.0616(18) 0.0279(15) 0.0420(15) -0.0129(12) 0.0226(14) -0.0237(13)
F5A 0.0584(18) 0.0290(15) 0.0353(14) -0.0047(12) 0.0031(13) 0.0174(13)
F6A 0.0626(18) 0.0278(14) 0.0203(12) -0.0051(11) 0.0132(12) -0.0013(12)
F51A 0.0251(13) 0.064(3) 0.110(3) 0.035(3) 0.022(2) -0.0130(17)
F51B 0.048(3) 0.086(5) 0.071(2) 0.020(4) 0.002(3) -0.051(3)
F52A 0.073(2) 0.098(2) 0.0556(15) -0.0050(15) 0.0407(14) -0.0380(19)
F53A 0.069(2) 0.0339(13) 0.129(3) -0.0034(16) 0.059(2) -0.0176(13)
F54A 0.0358(16) 0.0416(19) 0.095(3) 0.0131(18) 0.0005(16) 0.0168(14)
F55A 0.0325(16) 0.124(3) 0.0346(16) 0.0395(18) 0.0039(12) 0.0074(17)
F56A 0.0217(13) 0.0470(17) 0.0425(15) 0.0165(13) -0.0007(11) -0.0018(12)
C1A 0.038(3) 0.030(3) 0.023(2) 0.0050(19) -0.0044(18) 0.000(2)
C2A 0.0205(19) 0.020(2) 0.0174(19) 0.0056(16) 0.0017(14) -0.0044(15)
C3A 0.024(2) 0.020(2) 0.0162(18) 0.0008(15) 0.0036(15) -0.0029(16)
C4A 0.0163(18) 0.020(2) 0.0181(18) -0.0019(15) 0.0070(14) -0.0041(15)
C5A 0.038(2) 0.016(2) 0.021(2) -0.0008(16) 0.0077(17) 0.0006(18)
C10A 0.0191(19) 0.018(2) 0.0179(18) 0.0017(15) 0.0046(14) -0.0041(15)
C11A 0.0184(18) 0.0148(19) 0.0163(18) 0.0002(14) 0.0051(14) 0.0019(14)
C12A 0.022(2) 0.020(2) 0.0205(19) -0.0001(16) 0.0039(15) -0.0014(16)
C13A 0.029(2) 0.018(2) 0.034(2) -0.0020(18) 0.0124(18) -0.0025(17)
C14A 0.032(2) 0.015(2) 0.038(2) -0.0032(18) 0.0067(19) 0.0012(17)
C15A 0.029(2) 0.028(2) 0.028(2) -0.0055(19) 0.0110(18) 0.0037(18)
C16A 0.024(2) 0.025(2) 0.023(2) 0.0004(17) 0.0084(16) 0.0015(17)
C21A 0.024(2) 0.018(2) 0.025(2) 0.0025(16) 0.0096(16) -0.0016(16)
C22A 0.037(3) 0.030(3) 0.036(2) 0.007(2) 0.021(2) -0.005(2)
C23A 0.028(2) 0.035(3) 0.032(2) 0.001(2) 0.0192(18) 0.0041(19)
C24A 0.026(2) 0.027(2) 0.023(2) -0.0039(17) 0.0113(17) 0.0033(17)
C25A 0.0190(19) 0.021(2) 0.0210(19) 0.0015(16) 0.0067(15) -0.0012(16)
C26A 0.0172(18) 0.021(2) 0.0148(18) 0.0014(15) 0.0042(14) -0.0015(15)
C30A 0.0194(19) 0.019(2) 0.0176(18) -0.0020(15) 0.0072(14) -0.0002(15)
C31A 0.0183(18) 0.0148(18) 0.0154(18) -0.0020(14) 0.0029(14) -0.0002(14)
C32A 0.0197(19) 0.023(2) 0.0151(18) -0.0024(16) 0.0044(14) -0.0004(16)
C33A 0.032(2) 0.035(3) 0.0153(19) 0.0056(17) 0.0075(16) -0.0003(19)
C34A 0.022(2) 0.050(3) 0.016(2) 0.0030(19) -0.0006(16) 0.001(2)
C35A 0.0140(19) 0.043(3) 0.024(2) -0.0009(19) 0.0024(15) -0.0052(18)
C36A 0.0172(19) 0.027(2) 0.0181(19) 0.0013(16) 0.0032(14) -0.0027(16)
C41A 0.0163(18) 0.019(2) 0.024(2) -0.0023(16) 0.0076(15) -0.0022(15)
C42A 0.0174(18) 0.022(2) 0.0210(19) 0.0005(16) 0.0040(15) -0.0012(15)
C43A 0.020(2) 0.027(2) 0.033(2) -0.0037(19) 0.0047(17) -0.0022(17)
C44A 0.017(2) 0.026(2) 0.044(3) -0.008(2) 0.0090(18) -0.0066(17)
C45A 0.022(2) 0.029(2) 0.033(2) 0.0012(19) 0.0134(17) -0.0041(17)
C46A 0.021(2) 0.027(2) 0.023(2) 0.0012(17) 0.0082(15) -0.0032(16)
C51A 0.023(2) 0.015(2) 0.027(2) -0.0044(16) 0.0094(16) 0.0005(16)
C52A 0.0222(19) 0.018(2) 0.0204(19) -0.0020(16) 0.0051(15) -0.0017(16)
C53A 0.0212(14) 0.0231(17) 0.0273(19) 0.0001(16) 0.0085(14) -0.0010(13)
C54A 0.027(2) 0.022(2) 0.023(2) 0.0086(17) 0.0071(16) 0.0016(17)
C55A 0.023(2) 0.024(2) 0.021(2) 0.0047(17) 0.0058(16) 0.0010(16)
C56A 0.0199(19) 0.019(2) 0.0209(19) 0.0039(16) 0.0067(15) -0.0015(15)
C57A 0.0362(15) 0.0332(15) 0.0460(16) 0.0115(19) 0.0193(14) -0.0076(14)
C58A 0.024(2) 0.037(3) 0.034(2) 0.014(2) 0.0067(18) 0.0006(19)
C1 0.031(2) 0.026(2) 0.019(2) 0.0006(17) 0.0044(17) -0.0015(18)
C2 0.0152(17) 0.018(2) 0.0173(18) 0.0029(15) 0.0035(14) -0.0040(15)
C3 0.028(2) 0.021(2) 0.0139(18) -0.0023(15) 0.0035(15) -0.0033(16)
C4 0.0169(18) 0.0172(19) 0.0201(19) -0.0032(15) 0.0053(14) -0.0032(15)
C5 0.034(2) 0.023(2) 0.022(2) 0.0012(17) 0.0051(17) 0.0002(18)
C10 0.0177(18) 0.019(2) 0.0186(19) 0.0033(16) 0.0031(14) -0.0015(15)
C11 0.0145(17) 0.0143(18) 0.0162(18) -0.0001(14) 0.0017(13) 0.0008(14)
C12 0.0190(19) 0.018(2) 0.0212(19) 0.0013(15) 0.0042(15) 0.0028(15)
C13 0.032(2) 0.015(2) 0.031(2) -0.0011(17) 0.0089(18) -0.0049(17)
C14 0.032(2) 0.017(2) 0.031(2) -0.0050(17) 0.0049(18) 0.0048(17)
C15 0.028(2) 0.025(2) 0.026(2) -0.0033(18) 0.0101(17) 0.0063(18)
C16 0.0207(19) 0.026(2) 0.0194(19) 0.0017(17) 0.0077(15) 0.0004(16)
C21 0.022(2) 0.021(2) 0.026(2) -0.0009(17) 0.0090(16) -0.0033(16)
C22 0.032(2) 0.028(2) 0.031(2) 0.0017(19) 0.0154(19) -0.0072(18)
C23 0.028(2) 0.037(3) 0.028(2) 0.002(2) 0.0169(18) 0.0011(19)
C24 0.025(2) 0.026(2) 0.022(2) -0.0038(17) 0.0060(16) 0.0017(17)
C25 0.0196(19) 0.021(2) 0.0202(19) -0.0031(16) 0.0041(15) -0.0007(16)
C26 0.0156(18) 0.0168(19) 0.0175(18) 0.0010(15) 0.0048(14) -0.0003(14)
C30 0.0194(19) 0.020(2) 0.0145(18) 0.0012(15) 0.0069(14) -0.0026(15)
C31 0.0201(19) 0.0148(19) 0.0165(18) -0.0018(15) 0.0054(14) 0.0014(15)
C32 0.0163(18) 0.024(2) 0.022(2) 0.0029(16) 0.0058(15) -0.0007(15)
C33 0.017(2) 0.040(3) 0.028(2) 0.001(2) 0.0025(16) 0.0016(18)
C34 0.024(2) 0.042(3) 0.023(2) 0.0089(19) -0.0019(17) 0.0045(19)
C35 0.029(2) 0.036(3) 0.020(2) 0.0068(18) 0.0067(17) 0.0021(19)
C36 0.0144(18) 0.025(2) 0.0184(19) 0.0025(16) 0.0036(14) 0.0008(15)
C41 0.0163(18) 0.0162(19) 0.0176(18) -0.0038(15) 0.0077(14) -0.0009(14)
C42 0.0220(19) 0.017(2) 0.0211(19) -0.0011(16) 0.0071(15) -0.0037(15)
C43 0.0178(19) 0.023(2) 0.031(2) -0.0042(18) 0.0030(16) -0.0005(16)
C44 0.0167(19) 0.022(2) 0.038(2) -0.0084(19) 0.0118(17) -0.0044(16)
C45 0.024(2) 0.023(2) 0.028(2) -0.0005(17) 0.0136(17) -0.0057(16)
C46 0.0198(19) 0.021(2) 0.0223(19) 0.0013(16) 0.0084(15) -0.0022(16)
C51 0.0138(17) 0.0152(19) 0.0191(18) -0.0016(15) 0.0044(14) 0.0013(14)
C52 0.0196(19) 0.022(2) 0.0193(19) 0.0005(16) 0.0051(15) -0.0006(16)
C53 0.0196(19) 0.018(2) 0.0203(19) 0.0011(15) 0.0052(15) 0.0009(15)
C54 0.027(2) 0.020(2) 0.0193(19) 0.0051(16) 0.0082(16) 0.0030(17)
C55 0.0192(19) 0.016(2) 0.024(2) -0.0002(15) 0.0097(15) -0.0018(15)
C56 0.0167(18) 0.021(2) 0.0200(19) -0.0013(16) 0.0038(14) -0.0008(15)
C57 0.025(2) 0.028(2) 0.025(2) 0.0063(18) 0.0029(17) 0.0009(18)
C58 0.028(2) 0.022(2) 0.033(2) 0.0024(18) 0.0126(18) -0.0010(17)
C1S 0.086(7) 0.169(7) 0.084(7) -0.007(6) -0.017(6) -0.008(6)
C2S 0.092(7) 0.169(7) 0.094(7) -0.008(5) -0.014(5) -0.003(6)
O1S 0.118(6) 0.167(7) 0.111(6) -0.005(5) 0.001(4) -0.007(5)
C3S 0.114(6) 0.176(7) 0.098(6) -0.007(6) -0.013(5) -0.019(5)
C4S 0.100(6) 0.174(7) 0.081(6) -0.027(6) -0.012(5) -0.019(6)
C1SA 0.104(7) 0.169(7) 0.111(7) 0.005(6) -0.030(5) -0.016(6)
C4SA 0.057(6) 0.158(7) 0.033(5) -0.035(5) -0.010(4) -0.016(6)
O1SA 0.106(6) 0.170(6) 0.096(6) -0.011(5) -0.005(4) -0.028(5)
C3SA 0.082(6) 0.167(6) 0.063(6) -0.025(5) 0.001(4) -0.028(5)
C2SA 0.112(6) 0.175(6) 0.113(6) -0.007(6) -0.009(5) -0.012(6)
C5S 0.168(10) 0.256(11) 0.096(7) -0.034(9) 0.024(7) 0.058(9)
C8S 0.151(10) 0.250(12) 0.118(9) -0.015(9) 0.000(8) 0.068(8)
C7S 0.162(10) 0.255(11) 0.118(9) -0.018(8) 0.004(7) 0.059(8)
C6S 0.165(10) 0.250(12) 0.099(8) -0.034(9) 0.020(7) 0.064(9)
O2S 0.31(3) 0.23(3) 0.41(4) 0.00(3) 0.02(3) -0.20(2)
O2SA 0.172(9) 0.256(10) 0.120(7) -0.027(7) 0.007(6) 0.048(8)
C6SA 0.167(10) 0.256(11) 0.101(8) -0.030(7) 0.021(7) 0.058(8)
C5SA 0.153(11) 0.245(11) 0.088(8) -0.044(8) 0.029(8) 0.066(9)
C7SA 0.163(10) 0.255(11) 0.117(9) -0.015(8) 0.003(7) 0.060(8)
C8SA 0.157(11) 0.250(12) 0.119(9) -0.014(9) 0.001(7) 0.064(9)

loop_
_atom_type_symbol
_atom_type_description
_atom_type_scat_dispersion_real
_atom_type_scat_dispersion_imag
_atom_type_scat_source
C C 0.0033 0.0016 'International Tables Vol C Tables 4.2.6.8 and 6.1.1.4'
H H 0.0000 0.0000 'International Tables Vol C Tables 4.2.6.8 and 6.1.1.4'
N N 0.0061 0.0033 'International Tables Vol C Tables 4.2.6.8 and 6.1.1.4'
O O 0.0106 0.0060 'International Tables Vol C Tables 4.2.6.8 and 6.1.1.4'
F F 0.0171 0.0103 'International Tables Vol C Tables 4.2.6.8 and 6.1.1.4'
S S 0.1246 0.1234 'International Tables Vol C Tables 4.2.6.8 and 6.1.1.4'
Ir Ir -1.4442 7.9887 'International Tables Vol C Tables 4.2.6.8 and 6.1.1.4'

loop_
_geom_angle_atom_site_label_1
_geom_angle_atom_site_label_2
_geom_angle_atom_site_label_3
_geom_angle
C31 Ir1 C11 87.57(15)
C31 Ir1 N2 79.92(14)
C11 Ir1 N2 93.84(13)
C31 Ir1 N1 94.62(14)
C11 Ir1 N1 80.31(13)
N2 Ir1 N1 172.22(12)
C31 Ir1 O1 174.11(12)
C11 Ir1 O1 86.54(12)
N2 Ir1 O1 100.40(11)
N1 Ir1 O1 84.46(11)
C31 Ir1 N3 99.22(13)
C11 Ir1 N3 173.09(12)
N2 Ir1 N3 86.16(12)
N1 Ir1 N3 100.27(12)
O1 Ir1 N3 86.67(11)
C31A Ir1A C11A 88.32(15)
C31A Ir1A N2A 79.94(14)
C11A Ir1A N2A 93.84(13)
C31A Ir1A N1A 94.74(13)
C11A Ir1A N1A 80.30(13)
N2A Ir1A N1A 172.26(11)
C31A Ir1A O1A 174.93(13)
C11A Ir1A O1A 86.66(12)
N2A Ir1A O1A 101.06(11)
N1A Ir1A O1A 83.76(11)
C31A Ir1A N3A 98.04(13)
C11A Ir1A N3A 173.57(13)
N2A Ir1A N3A 86.35(12)
N1A Ir1A N3A 100.04(12)
O1A Ir1A N3A 86.99(11)
C10 S1 C21 89.21(19)
C30 S2 C46 89.86(18)
C10A S1A C21A 89.66(19)
C30A S2A C46A 90.06(18)
C2 O1 Ir1 122.9(2)
C2A O1A Ir1A 121.3(2)
C10A N1A C26A 111.4(3)
C10A N1A Ir1A 112.8(2)
C26A N1A Ir1A 135.8(3)
C30A N2A C41A 112.4(3)
C30A N2A Ir1A 114.3(2)
C41A N2A Ir1A 133.2(2)
C4A N3A C51A 120.5(3)
C4A N3A Ir1A 122.8(3)
C51A N3A Ir1A 115.1(2)
C10 N1 C26 111.1(3)
C10 N1 Ir1 113.1(2)
C26 N1 Ir1 135.9(3)
C30 N2 C41 112.6(3)
C30 N2 Ir1 113.9(2)
C41 N2 Ir1 133.4(2)
C4 N3 C51 120.1(3)
C4 N3 Ir1 123.7(3)
C51 N3 Ir1 114.6(2)
F1A C1A F2A 107.7(3)
F1A C1A F3A 107.6(4)
F2A C1A F3A 106.7(4)
F1A C1A C2A 113.3(4)
F2A C1A C2A 110.9(4)
F3A C1A C2A 110.5(3)
O1A C2A C3A 130.0(4)
O1A C2A C1A 111.5(3)
C3A C2A C1A 118.4(4)
C2A C3A C4A 125.6(4)
N3A C4A C3A 126.1(4)
N3A C4A C5A 119.6(3)
C3A C4A C5A 114.2(3)
F6A C5A F4A 106.5(3)
F6A C5A F5A 105.7(3)
F4A C5A F5A 107.0(3)
F6A C5A C4A 112.1(3)
F4A C5A C4A 112.3(3)
F5A C5A C4A 112.8(3)
N1A C10A C12A 118.7(3)
N1A C10A S1A 115.3(3)
C12A C10A S1A 126.0(3)
C16A C11A C12A 115.9(4)
C16A C11A Ir1A 129.1(3)
C12A C11A Ir1A 115.0(3)
C13A C12A C11A 122.8(4)
C13A C12A C10A 124.1(4)
C11A C12A C10A 113.0(3)
C14A C13A C12A 119.5(4)
C13A C14A C15A 118.9(4)
C16A C15A C14A 121.5(4)
C15A C16A C11A 121.4(4)
C22A C21A C26A 121.3(4)
C22A C21A S1A 127.9(3)
C26A C21A S1A 110.8(3)
C23A C22A C21A 117.8(4)
C22A C23A C24A 121.1(4)
C25A C24A C23A 121.9(4)
C24A C25A C26A 117.8(4)
C25A C26A N1A 127.0(3)
C25A C26A C21A 120.1(3)
N1A C26A C21A 112.9(3)
N2A C30A C32A 117.9(3)
N2A C30A S2A 114.2(3)
C32A C30A S2A 127.9(3)
C36A C31A C32A 116.6(3)
C36A C31A Ir1A 127.9(3)
C32A C31A Ir1A 115.5(3)
C33A C32A C31A 122.6(3)
C33A C32A C30A 125.0(4)
C31A C32A C30A 112.4(3)
C34A C33A C32A 119.0(4)
C33A C34A C35A 119.7(4)
C36A C35A C34A 121.2(4)
C35A C36A C31A 120.9(4)
C46A C41A C42A 120.6(3)
C46A C41A N2A 113.3(3)
C42A C41A N2A 126.1(3)
C43A C42A C41A 117.5(4)
C42A C43A C44A 121.2(4)
C45A C44A C43A 121.5(4)
C44A C45A C46A 117.5(4)
C45A C46A C41A 121.6(4)
C45A C46A S2A 128.4(3)
C41A C46A S2A 110.0(3)
C56A C51A C52A 119.7(4)
C56A C51A N3A 120.4(3)
C52A C51A N3A 119.6(3)
C53A C52A C51A 119.6(4)
C52A C53A C54A 121.4(4)
C52A C53A C57A 120.0(4)
C54A C53A C57A 118.6(4)
C53A C54A C55A 118.8(4)
C54A C55A C56A 120.9(4)
C54A C55A C58A 117.9(4)
C56A C55A C58A 121.3(3)
C55A C56A C51A 119.7(4)
F53A C57A F52A 102.2(4)
F53A C57A F51A 116.9(5)
F52A C57A F51A 96.8(5)
F53A C57A F51B 86.9(10)
F52A C57A F51B 126.8(9)
F53A C57A C53A 112.4(4)
F52A C57A C53A 112.5(4)
F51A C57A C53A 114.2(4)
F51B C57A C53A 111.6(7)
F55A C58A F54A 105.9(4)
F55A C58A F56A 106.6(4)
F54A C58A F56A 106.4(4)
F55A C58A C55A 112.3(4)
F54A C58A C55A 112.1(4)
F56A C58A C55A 113.0(4)
F2 C1 F3 107.1(3)
F2 C1 F1 107.0(3)
F3 C1 F1 106.1(3)
F2 C1 C2 114.1(3)
F3 C1 C2 111.1(3)
F1 C1 C2 111.0(3)
O1 C2 C3 129.9(4)
O1 C2 C1 111.7(3)
C3 C2 C1 118.3(3)
C2 C3 C4 126.0(4)
N3 C4 C3 125.3(3)
N3 C4 C5 120.3(3)
C3 C4 C5 114.3(3)
F6 C5 F5 106.4(3)
F6 C5 F4 105.6(3)
F5 C5 F4 106.6(3)
F6 C5 C4 112.3(3)
F5 C5 C4 112.7(3)
F4 C5 C4 112.8(3)
N1 C10 C12 118.5(3)
N1 C10 S1 115.8(3)
C12 C10 S1 125.7(3)
C16 C11 C12 116.1(3)
C16 C11 Ir1 128.7(3)
C12 C11 Ir1 115.0(3)
C13 C12 C11 123.2(4)
C13 C12 C10 123.8(4)
C11 C12 C10 113.0(3)
C12 C13 C14 119.1(4)
C13 C14 C15 118.9(4)
C16 C15 C14 121.2(4)
C15 C16 C11 121.5(4)
C22 C21 C26 121.8(4)
C22 C21 S1 127.1(3)
C26 C21 S1 111.1(3)
C23 C22 C21 117.5(4)
C22 C23 C24 121.3(4)
C25 C24 C23 121.0(4)
C26 C25 C24 118.3(4)
C25 C26 N1 127.1(3)
C25 C26 C21 120.0(3)
N1 C26 C21 112.8(3)
N2 C30 C36 118.3(3)
N2 C30 S2 114.3(3)
C36 C30 S2 127.4(3)
C32 C31 C36 116.0(3)
C32 C31 Ir1 128.6(3)
C36 C31 Ir1 115.3(3)
C33 C32 C31 121.9(4)
C34 C33 C32 120.4(4)
C33 C34 C35 120.1(4)
C34 C35 C36 118.6(4)
C35 C36 C31 122.9(3)
C35 C36 C30 124.5(4)
C31 C36 C30 112.6(3)
C42 C41 N2 126.9(3)
C42 C41 C46 119.9(3)
N2 C41 C46 113.2(3)
C43 C42 C41 118.4(4)
C42 C43 C44 121.1(4)
C45 C44 C43 121.6(4)
C44 C45 C46 117.8(4)
C45 C46 C41 121.3(4)
C45 C46 S2 128.6(3)
C41 C46 S2 110.0(3)
C56 C51 C52 119.3(4)
C56 C51 N3 120.0(3)
C52 C51 N3 120.6(3)
C53 C52 C51 119.4(3)
C52 C53 C54 121.5(4)
C52 C53 C57 120.4(3)
C54 C53 C57 118.0(3)
C55 C54 C53 118.9(4)
C56 C55 C54 120.3(3)
C56 C55 C58 118.7(3)
C54 C55 C58 121.0(4)
C55 C56 C51 120.5(3)
F52 C57 F53 107.3(3)
F52 C57 F51 106.1(3)
F53 C57 F51 106.6(3)
F52 C57 C53 112.5(3)
F53 C57 C53 112.6(3)
F51 C57 C53 111.3(3)
F56 C58 F55 107.5(3)
F56 C58 F54 106.5(4)
F55 C58 F54 105.5(3)
F56 C58 C55 113.6(3)
F55 C58 C55 112.4(3)
F54 C58 C55 110.8(3)
O1S C2S C1S 102.6(10)
C2S O1S C3S 118.9(11)
O1S C3S C4S 120.6(13)
C3SA O1SA C2SA 153.6(14)
O1SA C3SA C4SA 116.7(11)
O1SA C2SA C1SA 108.8(12)
O2S C7S C8S 111.1(13)
O2S C6S C5S 116.1(14)
C6S O2S C7S 126.3(17)
C6SA O2SA C7SA 114.8(12)
O2SA C6SA C5SA 110.9(13)
O2SA C7SA C8SA 107.0(12)

loop_
_geom_bond_atom_site_label_1
_geom_bond_atom_site_label_2
_geom_bond_distance
Ir1 C31 2.000(4)
Ir1 C11 2.010(4)
Ir1 N2 2.054(3)
Ir1 N1 2.072(3)
Ir1 O1 2.148(2)
Ir1 N3 2.188(3)
Ir1A C31A 1.997(4)
Ir1A C11A 2.009(4)
Ir1A N2A 2.050(3)
Ir1A N1A 2.075(3)
Ir1A O1A 2.153(2)
Ir1A N3A 2.191(3)
S1 C10 1.716(4)
S1 C21 1.732(4)
S2 C30 1.733(4)
S2 C46 1.741(4)
S1A C10A 1.714(4)
S1A C21A 1.731(4)
S2A C30A 1.726(4)
S2A C46A 1.739(4)
O1 C2 1.268(4)
O1A C2A 1.267(4)
N1A C10A 1.334(5)
N1A C26A 1.395(4)
N2A C30A 1.318(5)
N2A C41A 1.396(4)
N3A C4A 1.309(5)
N3A C51A 1.435(5)
N1 C10 1.329(5)
N1 C26 1.399(4)
N2 C30 1.319(4)
N2 C41 1.393(4)
N3 C4 1.319(5)
N3 C51 1.431(5)
F1 C1 1.342(5)
F2 C1 1.329(4)
F3 C1 1.341(5)
F4 C5 1.350(5)
F5 C5 1.343(5)
F6 C5 1.335(4)
F51 C57 1.342(5)
F52 C57 1.331(5)
F53 C57 1.335(5)
F54 C58 1.355(5)
F55 C58 1.342(5)
F56 C58 1.317(5)
F1A C1A 1.327(5)
F2A C1A 1.332(5)
F3A C1A 1.340(5)
F4A C5A 1.334(5)
F5A C5A 1.335(5)
F6A C5A 1.334(4)
F51A C57A 1.297(6)
F51B C57A 1.319(10)
F52A C57A 1.316(5)
F53A C57A 1.309(5)
F54A C58A 1.334(5)
F55A C58A 1.321(5)
F56A C58A 1.337(5)
C1A C2A 1.530(5)
C2A C3A 1.376(5)
C3A C4A 1.400(5)
C4A C5A 1.537(5)
C10A C12A 1.438(5)
C11A C16A 1.405(5)
C11A C12A 1.413(5)
C12A C13A 1.393(5)
C13A C14A 1.382(6)
C14A C15A 1.396(6)
C15A C16A 1.378(6)
C21A C22A 1.399(5)
C21A C26A 1.404(5)
C22A C23A 1.374(6)
C23A C24A 1.389(6)
C24A C25A 1.387(5)
C25A C26A 1.392(5)
C30A C32A 1.442(5)
C31A C36A 1.402(5)
C31A C32A 1.409(5)
C32A C33A 1.400(5)
C33A C34A 1.380(6)
C34A C35A 1.389(5)
C35A C36A 1.386(5)
C41A C46A 1.395(5)
C41A C42A 1.391(5)
C42A C43A 1.390(5)
C43A C44A 1.395(6)
C44A C45A 1.372(6)
C45A C46A 1.390(5)
C51A C56A 1.393(5)
C51A C52A 1.395(5)
C52A C53A 1.381(5)
C53A C54A 1.385(5)
C53A C57A 1.505(6)
C54A C55A 1.388(5)
C55A C56A 1.389(5)
C55A C58A 1.496(6)
C1 C2 1.521(5)
C2 C3 1.365(5)
C3 C4 1.412(5)
C4 C5 1.521(5)
C10 C12 1.446(5)
C11 C16 1.406(5)
C11 C12 1.407(5)
C12 C13 1.389(5)
C13 C14 1.389(6)
C14 C15 1.402(6)
C15 C16 1.374(6)
C21 C22 1.397(5)
C21 C26 1.400(5)
C22 C23 1.382(6)
C23 C24 1.395(6)
C24 C25 1.396(5)
C25 C26 1.390(5)
C30 C36 1.433(5)
C31 C32 1.398(5)
C31 C36 1.409(5)
C32 C33 1.388(5)
C33 C34 1.384(6)
C34 C35 1.386(6)
C35 C36 1.397(5)
C41 C42 1.391(5)
C41 C46 1.403(5)
C42 C43 1.384(5)
C43 C44 1.388(6)
C44 C45 1.371(6)
C45 C46 1.392(5)
C51 C56 1.390(5)
C51 C52 1.398(5)
C52 C53 1.373(5)
C53 C54 1.391(5)
C53 C57 1.508(5)
C54 C55 1.383(5)
C55 C56 1.381(5)
C55 C58 1.497(5)
C1S C2S 1.700(15)
C2S O1S 1.522(14)
O1S C3S 1.538(14)
C3S C4S 1.626(16)
C1SA C2SA 1.696(15)
C4SA C3SA 1.617(14)
O1SA C3SA 1.385(12)
O1SA C2SA 1.450(13)
C5S C6S 1.598(15)
C8S C7S 1.647(15)
C7S O2S 1.492(15)
C6S O2S 1.450(15)
O2SA C6SA 1.517(15)
O2SA C7SA 1.560(15)
C6SA C5SA 1.623(16)
C7SA C8SA 1.657(16)
